data_2225658
loop_
_publ_author_name
'Dan, Wenyan'
'Di, Youying'
'He, Donghua'
'Yang, Weiwei'
'Kong, Yuxia'

_publ_section_title
;
 <i>n</i>-Dodecylammonium bromide monohydrate
;
_journal_coeditor_code LX2141
_journal_issue 4
_journal_name_full 'Acta Crystallographica Section E'
_journal_page_first o910
_journal_paper_doi 10.1107/S1600536810010123
_journal_volume 66
_journal_year 2010
_chemical_formula_iupac 'C12 H28 N +, Br -, H2 O'
_chemical_formula_moiety 'C12 H28 N +, Br -, H2 O'
_chemical_formula_sum 'C12 H30 Br N O'
_chemical_formula_weight 284.28
_chemical_name_systematic
;
<i>n</i>-Dodecylammonium bromide monohydrate
;
_space_group_IT_number 9
_symmetry_cell_setting monoclinic
_symmetry_space_group_name_Hall 'C -2yc'
_symmetry_space_group_name_H-M 'C 1 c 1'
_atom_sites_solution_hydrogens difmap
_atom_sites_solution_primary direct
_atom_sites_solution_secondary difmap
_audit_creation_method SHELXL-97
_cell_angle_alpha 90.00
_cell_angle_beta 105.798(2)
_cell_angle_gamma 90.00
_cell_formula_units_Z 4
_cell_length_a 4.7921(5)
_cell_length_b 42.810(4)
_cell_length_c 7.8573(8)
_cell_measurement_reflns_used 1266
_cell_measurement_temperature 293(2)
_cell_measurement_theta_max 24.9745
_cell_measurement_theta_min 2.8575
_cell_volume 1551.0(3)
_computing_cell_refinement 'SAINT (Siemens, 1996)'
_computing_data_collection 'SMART (Siemens, 1996)'
_computing_data_reduction 'SAINT (Siemens, 1996)'
_computing_molecular_graphics 'SHELXTL (Sheldrick, 2008) and DIAMOND (Brandenburg, 1998)'
_computing_publication_material 'SHELXTL (Sheldrick, 2008)'
_computing_structure_refinement 'SHELXL97 (Sheldrick, 2008)'
_computing_structure_solution 'SHELXS97 (Sheldrick, 2008)'
_diffrn_ambient_temperature 293(2)
_diffrn_detector_area_resol_mean 10
_diffrn_measured_fraction_theta_full 0.998
_diffrn_measured_fraction_theta_max 0.998
_diffrn_measurement_device_type 'Siemens SMART CCD area-detector'
_diffrn_measurement_method '\f and \w scans'
_diffrn_radiation_monochromator graphite
_diffrn_radiation_source 'fine-focus sealed tube'
_diffrn_radiation_type MoK\a
_diffrn_radiation_wavelength 0.71073
_diffrn_reflns_av_R_equivalents 0.0474
_diffrn_reflns_av_sigmaI/netI 0.0943
_diffrn_reflns_limit_h_max 5
_diffrn_reflns_limit_h_min -6
_diffrn_reflns_limit_k_max 50
_diffrn_reflns_limit_k_min -54
_diffrn_reflns_limit_l_max 10
_diffrn_reflns_limit_l_min -6
_diffrn_reflns_number 4760
_diffrn_reflns_theta_full 26.99
_diffrn_reflns_theta_max 26.99
_diffrn_reflns_theta_min 1.90
_exptl_absorpt_coefficient_mu 2.633
_exptl_absorpt_correction_T_max 0.8580
_exptl_absorpt_correction_T_min 0.4043
_exptl_absorpt_correction_type multi-scan
_exptl_absorpt_process_details '(SADABS; Sheldrick, 1996)'
_exptl_crystal_colour colourless
_exptl_crystal_density_diffrn 1.217
_exptl_crystal_density_method 'not measured'
_exptl_crystal_description acicular
_exptl_crystal_F_000 608
_exptl_crystal_size_max 0.42
_exptl_crystal_size_mid 0.14
_exptl_crystal_size_min 0.06
_refine_diff_density_max 0.399
_refine_diff_density_min -0.241
_refine_ls_abs_structure_details 'Flack (1983), 945 Friedel pairs'
_refine_ls_abs_structure_Flack 0.048(19)
_refine_ls_extinction_method none
_refine_ls_goodness_of_fit_ref 0.917
_refine_ls_hydrogen_treatment mixed
_refine_ls_matrix_type full
_refine_ls_number_parameters 145
_refine_ls_number_reflns 2644
_refine_ls_number_restraints 5
_refine_ls_restrained_S_all 0.918
_refine_ls_R_factor_all 0.0785
_refine_ls_R_factor_gt 0.0431
_refine_ls_shift/su_max_lt 0.001
_refine_ls_shift/su_mean 0.000
_refine_ls_structure_factor_coef Fsqd
_refine_ls_weighting_details 'calc w=1/[\s^2^(Fo^2^)+(0.0277P)^2^+0.0000P] where P=(Fo^2^+2Fc^2^)/3'
_refine_ls_weighting_scheme calc
_refine_ls_wR_factor_gt 0.0749
_refine_ls_wR_factor_ref 0.0810
_reflns_number_gt 1665
_reflns_number_total 2644
_reflns_threshold_expression I>2\s(I)
_cod_data_source_file lx2141.cif
_cod_data_source_block I
_cod_depositor_comments
;
The following automatic conversions were performed:
'_symmetry_cell_setting' value 'Monoclinic' changed to 'monoclinic'
according to '/home/saulius/struct/CIF-dictionaries/cif_core.dic'
dictionary named 'cif_core.dic' version 2.4.1 from 2010-06-29.

Automatic conversion script
Id: cif_fix_enum 1527 2010-12-29 10:47:43Z saulius 
;
_cod_original_sg_symbol_H-M 'C c'
_cod_database_code 2225658
_cod_database_fobs_code 2225658

loop_
_symmetry_equiv_pos_as_xyz
'x, y, z'
'x, -y, z+1/2'
'x+1/2, y+1/2, z'
'x+1/2, -y+1/2, z+1/2'

loop_
_atom_site_type_symbol
_atom_site_label
_atom_site_fract_x
_atom_site_fract_y
_atom_site_fract_z
_atom_site_U_iso_or_equiv
_atom_site_adp_type
_atom_site_calc_flag
_atom_site_refinement_flags
_atom_site_occupancy
_atom_site_disorder_assembly
_atom_site_disorder_group
Br Br1 0.2086(2) 0.524590(10) 0.38293(16) 0.05643(18) Uani d . 1 . .
O O1 0.8268(12) 0.45062(13) 0.1580(6) 0.0760(15) Uani d D 1 . .
H H1 0.734(13) 0.4485(18) 0.053(6) 0.114 Uiso d D 1 . .
H H2 0.993(11) 0.4589(15) 0.124(9) 0.114 Uiso d D 1 . .
N N1 0.7249(9) 0.46990(8) 0.4809(6) 0.0502(12) Uani d . 1 . .
H H1A 0.8831 0.4731 0.5697 0.075 Uiso calc R 1 . .
H H1B 0.6083 0.4864 0.4696 0.075 Uiso calc R 1 . .
H H1C 0.7755 0.4671 0.3810 0.075 Uiso calc R 1 . .
C C1 0.5729(12) 0.44200(13) 0.5176(8) 0.0496(17) Uani d . 1 . .
H H1D 0.3952 0.4392 0.4238 0.059 Uiso calc R 1 . .
H H1E 0.5212 0.4449 0.6276 0.059 Uiso calc R 1 . .
C C2 0.7567(11) 0.41323(10) 0.5313(7) 0.0480(14) Uani d . 1 . .
H H2A 0.9345 0.4161 0.6249 0.058 Uiso calc R 1 . .
H H2B 0.8084 0.4104 0.4213 0.058 Uiso calc R 1 . .
C C3 0.6028(11) 0.38403(11) 0.5696(7) 0.0496(14) Uani d . 1 . .
H H3A 0.5795 0.3855 0.6881 0.059 Uiso calc R 1 . .
H H3B 0.4108 0.3831 0.4875 0.059 Uiso calc R 1 . .
C C4 0.7635(11) 0.35416(10) 0.5545(7) 0.0466(14) Uani d . 1 . .
H H4A 0.7908 0.3531 0.4367 0.056 Uiso calc R 1 . .
H H4B 0.9540 0.3550 0.6382 0.056 Uiso calc R 1 . .
C C5 0.6137(11) 0.32477(11) 0.5877(7) 0.0484(14) Uani d . 1 . .
H H5A 0.5955 0.3254 0.7076 0.058 Uiso calc R 1 . .
H H5B 0.4194 0.3245 0.5082 0.058 Uiso calc R 1 . .
C C6 0.7625(11) 0.29500(11) 0.5641(7) 0.0488(14) Uani d . 1 . .
H H6A 0.9550 0.2951 0.6458 0.059 Uiso calc R 1 . .
H H6B 0.7859 0.2947 0.4453 0.059 Uiso calc R 1 . .
C C7 0.6105(11) 0.26515(11) 0.5920(7) 0.0454(13) Uani d . 1 . .
H H7A 0.5909 0.2651 0.7117 0.055 Uiso calc R 1 . .
H H7B 0.4168 0.2651 0.5117 0.055 Uiso calc R 1 . .
C C8 0.7621(11) 0.23602(11) 0.5640(7) 0.0484(14) Uani d . 1 . .
H H8A 0.9555 0.2361 0.6447 0.058 Uiso calc R 1 . .
H H8B 0.7827 0.2362 0.4446 0.058 Uiso calc R 1 . .
C C9 0.6128(11) 0.20610(11) 0.5905(7) 0.0495(14) Uani d . 1 . .
H H9A 0.4180 0.2062 0.5116 0.059 Uiso calc R 1 . .
H H9B 0.5957 0.2058 0.7107 0.059 Uiso calc R 1 . .
C C10 0.7642(12) 0.17604(11) 0.5585(7) 0.0508(14) Uani d . 1 . .
H H10A 0.7842 0.1766 0.4389 0.061 Uiso calc R 1 . .
H H10B 0.9579 0.1757 0.6387 0.061 Uiso calc R 1 . .
C C11 0.6143(13) 0.14651(12) 0.5818(8) 0.0592(16) Uani d . 1 . .
H H11A 0.5946 0.1459 0.7014 0.071 Uiso calc R 1 . .
H H11B 0.4205 0.1468 0.5016 0.071 Uiso calc R 1 . .
C C12 0.7623(15) 0.11758(13) 0.5502(9) 0.080(2) Uani d . 1 . .
H H12A 0.7850 0.1179 0.4325 0.121 Uiso calc R 1 . .
H H12B 0.6483 0.0998 0.5634 0.121 Uiso calc R 1 . .
H H12C 0.9496 0.1163 0.6342 0.121 Uiso calc R 1 . .

loop_
_atom_site_aniso_label
_atom_site_aniso_U_11
_atom_site_aniso_U_22
_atom_site_aniso_U_33
_atom_site_aniso_U_12
_atom_site_aniso_U_13
_atom_site_aniso_U_23
Br1 0.0519(3) 0.0577(3) 0.0587(3) 0.0057(6) 0.0134(2) 0.0063(5)
O1 0.078(3) 0.085(4) 0.069(3) 0.006(3) 0.025(3) 0.006(3)
N1 0.051(3) 0.038(3) 0.056(3) 0.006(2) 0.005(2) 0.0026(19)
C1 0.050(4) 0.032(3) 0.067(5) 0.001(3) 0.017(3) 0.004(3)
C2 0.052(3) 0.036(3) 0.057(4) -0.001(3) 0.016(3) 0.000(2)
C3 0.053(4) 0.043(3) 0.059(4) 0.001(3) 0.027(3) 0.007(3)
C4 0.047(3) 0.039(3) 0.056(4) 0.000(3) 0.017(3) 0.001(3)
C5 0.057(4) 0.041(3) 0.052(3) 0.001(3) 0.024(3) -0.005(3)
C6 0.053(3) 0.044(3) 0.049(3) -0.003(3) 0.013(3) 0.000(3)
C7 0.048(3) 0.036(3) 0.056(3) -0.001(3) 0.020(3) 0.001(3)
C8 0.050(3) 0.042(3) 0.055(3) -0.003(3) 0.017(3) -0.001(3)
C9 0.051(4) 0.046(3) 0.056(4) -0.007(3) 0.021(3) -0.001(3)
C10 0.058(4) 0.048(3) 0.047(3) 0.000(3) 0.015(3) 0.001(3)
C11 0.073(4) 0.041(3) 0.067(4) -0.011(3) 0.026(3) -0.001(3)
C12 0.104(5) 0.041(4) 0.097(5) 0.003(4) 0.028(4) -0.007(3)

loop_
_atom_type_symbol
_atom_type_description
_atom_type_scat_dispersion_real
_atom_type_scat_dispersion_imag
_atom_type_scat_source
C C 0.0033 0.0016 'International Tables Vol C Tables 4.2.6.8 and 6.1.1.4'
H H 0.0000 0.0000 'International Tables Vol C Tables 4.2.6.8 and 6.1.1.4'
O O 0.0106 0.0060 'International Tables Vol C Tables 4.2.6.8 and 6.1.1.4'
N N 0.0061 0.0033 'International Tables Vol C Tables 4.2.6.8 and 6.1.1.4'
Br Br -0.2901 2.4595 'International Tables Vol C Tables 4.2.6.8 and 6.1.1.4'

loop_
_geom_angle_atom_site_label_1
_geom_angle_atom_site_label_2
_geom_angle_atom_site_label_3
_geom_angle_site_symmetry_1
_geom_angle_site_symmetry_3
_geom_angle
_geom_angle_publ_flag
H1 O1 H2 . . 91(5) ?
C1 N1 H1A . . 109.5 ?
C1 N1 H1B . . 109.5 ?
H1A N1 H1B . . 109.5 ?
C1 N1 H1C . . 109.5 ?
H1A N1 H1C . . 109.5 ?
H1B N1 H1C . . 109.5 ?
N1 C1 C2 . . 111.6(5) ?
N1 C1 H1D . . 109.3 ?
C2 C1 H1D . . 109.3 ?
N1 C1 H1E . . 109.3 ?
C2 C1 H1E . . 109.3 ?
H1D C1 H1E . . 108.0 ?
C1 C2 C3 . . 112.4(4) ?
C1 C2 H2A . . 109.1 ?
C3 C2 H2A . . 109.1 ?
C1 C2 H2B . . 109.1 ?
C3 C2 H2B . . 109.1 ?
H2A C2 H2B . . 107.9 ?
C4 C3 C2 . . 113.2(4) ?
C4 C3 H3A . . 108.9 ?
C2 C3 H3A . . 108.9 ?
C4 C3 H3B . . 108.9 ?
C2 C3 H3B . . 108.9 ?
H3A C3 H3B . . 107.8 ?
C5 C4 C3 . . 114.6(4) ?
C5 C4 H4A . . 108.6 ?
C3 C4 H4A . . 108.6 ?
C5 C4 H4B . . 108.6 ?
C3 C4 H4B . . 108.6 ?
H4A C4 H4B . . 107.6 ?
C6 C5 C4 . . 115.1(4) ?
C6 C5 H5A . . 108.5 ?
C4 C5 H5A . . 108.5 ?
C6 C5 H5B . . 108.5 ?
C4 C5 H5B . . 108.5 ?
H5A C5 H5B . . 107.5 ?
C5 C6 C7 . . 115.9(4) ?
C5 C6 H6A . . 108.3 ?
C7 C6 H6A . . 108.3 ?
C5 C6 H6B . . 108.3 ?
C7 C6 H6B . . 108.3 ?
H6A C6 H6B . . 107.4 ?
C8 C7 C6 . . 114.3(4) ?
C8 C7 H7A . . 108.7 ?
C6 C7 H7A . . 108.7 ?
C8 C7 H7B . . 108.7 ?
C6 C7 H7B . . 108.7 ?
H7A C7 H7B . . 107.6 ?
C7 C8 C9 . . 114.9(4) ?
C7 C8 H8A . . 108.5 ?
C9 C8 H8A . . 108.5 ?
C7 C8 H8B . . 108.5 ?
C9 C8 H8B . . 108.5 ?
H8A C8 H8B . . 107.5 ?
C8 C9 C10 . . 115.3(4) ?
C8 C9 H9A . . 108.5 ?
C10 C9 H9A . . 108.5 ?
C8 C9 H9B . . 108.5 ?
C10 C9 H9B . . 108.5 ?
H9A C9 H9B . . 107.5 ?
C11 C10 C9 . . 115.3(4) ?
C11 C10 H10A . . 108.5 ?
C9 C10 H10A . . 108.5 ?
C11 C10 H10B . . 108.5 ?
C9 C10 H10B . . 108.5 ?
H10A C10 H10B . . 107.5 ?
C12 C11 C10 . . 114.8(5) ?
C12 C11 H11A . . 108.6 ?
C10 C11 H11A . . 108.6 ?
C12 C11 H11B . . 108.6 ?
C10 C11 H11B . . 108.6 ?
H11A C11 H11B . . 107.5 ?
C11 C12 H12A . . 109.5 ?
C11 C12 H12B . . 109.5 ?
H12A C12 H12B . . 109.5 ?
C11 C12 H12C . . 109.5 ?
H12A C12 H12C . . 109.5 ?
H12B C12 H12C . . 109.5 ?

loop_
_geom_bond_atom_site_label_1
_geom_bond_atom_site_label_2
_geom_bond_site_symmetry_2
_geom_bond_distance
_geom_bond_publ_flag
O1 H1 . 0.83(4) ?
O1 H2 . 0.97(4) ?
N1 C1 . 1.468(7) ?
N1 H1A . 0.8900 ?
N1 H1B . 0.8900 ?
N1 H1C . 0.8900 ?
C1 C2 . 1.501(7) ?
C1 H1D . 0.9700 ?
C1 H1E . 0.9700 ?
C2 C3 . 1.522(6) ?
C2 H2A . 0.9700 ?
C2 H2B . 0.9700 ?
C3 C4 . 1.514(7) ?
C3 H3A . 0.9700 ?
C3 H3B . 0.9700 ?
C4 C5 . 1.506(6) ?
C4 H4A . 0.9700 ?
C4 H4B . 0.9700 ?
C5 C6 . 1.496(6) ?
C5 H5A . 0.9700 ?
C5 H5B . 0.9700 ?
C6 C7 . 1.516(6) ?
C6 H6A . 0.9700 ?
C6 H6B . 0.9700 ?
C7 C8 . 1.490(6) ?
C7 H7A . 0.9700 ?
C7 H7B . 0.9700 ?
C8 C9 . 1.509(7) ?
C8 H8A . 0.9700 ?
C8 H8B . 0.9700 ?
C9 C10 . 1.532(7) ?
C9 H9A . 0.9700 ?
C9 H9B . 0.9700 ?
C10 C11 . 1.490(7) ?
C10 H10A . 0.9700 ?
C10 H10B . 0.9700 ?
C11 C12 . 1.481(8) ?
C11 H11A . 0.9700 ?
C11 H11B . 0.9700 ?
C12 H12A . 0.9600 ?
C12 H12B . 0.9600 ?
C12 H12C . 0.9600 ?

loop_
_geom_hbond_atom_site_label_D
_geom_hbond_atom_site_label_H
_geom_hbond_atom_site_label_A
_geom_hbond_site_symmetry_A
_geom_hbond_distance_DH
_geom_hbond_distance_HA
_geom_hbond_distance_DA
_geom_hbond_angle_DHA
N1 H1A Br1 2_665 0.89 2.53 3.380(4) 159.4
N1 H1B Br1 . 0.89 2.47 3.340(4) 166.4
N1 H1C O1 . 0.89 1.97 2.834(7) 164.6
O1 H1 Br1 2_564 0.83(4) 2.76(6) 3.329(5) 128(6)
O1 H2 Br1 2_664 0.97(4) 2.49(5) 3.361(5) 149(5)

loop_
_geom_torsion_atom_site_label_1
_geom_torsion_atom_site_label_2
_geom_torsion_atom_site_label_3
_geom_torsion_atom_site_label_4
_geom_torsion_site_symmetry_1
_geom_torsion_site_symmetry_2
_geom_torsion_site_symmetry_3
_geom_torsion_site_symmetry_4
_geom_torsion
_geom_torsion_publ_flag
N1 C1 C2 C3 . . . . 179.9(4) ?
C1 C2 C3 C4 . . . . 170.6(5) ?
C2 C3 C4 C5 . . . . -178.7(4) ?
C3 C4 C5 C6 . . . . 177.0(5) ?
C4 C5 C6 C7 . . . . -178.4(4) ?
C5 C6 C7 C8 . . . . 178.9(4) ?
C6 C7 C8 C9 . . . . -179.7(5) ?
C7 C8 C9 C10 . . . . 178.9(4) ?
C8 C9 C10 C11 . . . . -179.1(5) ?
C9 C10 C11 C12 . . . . 179.9(5) ?

loop_
_cod_related_entry_id
_cod_related_entry_database
_cod_related_entry_code
1 ChemSpider 30656055
